data_2218957
loop_
_publ_author_name
'Liu, Yong-Hong'
'Sun, Gui-You'
'Liu, Jian-Feng'
'Ye, Jun'
'Liu, Xiao-Lan'

_publ_section_title
;
 Methyl 2-[(<i>E</i>)-(4-nitrophenyl)hydrazono]-3-oxobutyrate
;
_journal_coeditor_code CS2083
_journal_issue 8
_journal_name_full 'Acta Crystallographica Section E'
_journal_page_first o1608
_journal_paper_doi 10.1107/S160053680802312X
_journal_volume 64
_journal_year 2008
_chemical_formula_iupac 'C11 H11 N3 O5'
_chemical_formula_moiety 'C11 H11 N3 O5'
_chemical_formula_sum 'C11 H11 N3 O5'
_chemical_formula_weight 265.2
_chemical_melting_point 400
_chemical_name_systematic
;
(<i>Z</i>)-3-Ferrocenyl-2-(4-pyridyl)propenenitrile
;
_space_group_IT_number 57
_symmetry_cell_setting orthorhombic
_symmetry_space_group_name_Hall '-P 2c 2b'
_symmetry_space_group_name_H-M 'P b c m'
_atom_sites_solution_hydrogens geom
_atom_sites_solution_primary direct
_atom_sites_solution_secondary difmap
_audit_creation_method SHELXL97
_cell_angle_alpha 90.00
_cell_angle_beta 90.00
_cell_angle_gamma 90.00
_cell_formula_units_Z 4
_cell_length_a 12.880(3)
_cell_length_b 14.299(3)
_cell_length_c 6.6328(14)
_cell_measurement_reflns_used 1996
_cell_measurement_temperature 296(2)
_cell_measurement_theta_max 25.4
_cell_measurement_theta_min 2.8
_cell_volume 1221.6(5)
_computing_cell_refinement 'SAINT (Bruker, 2002)'
_computing_data_collection 'SMART (Bruker, 2002)'
_computing_data_reduction 'SAINT (Bruker, 2002)'
_computing_molecular_graphics 'PLATON (Spek, 2003)'
_computing_publication_material 'SHELXTL (Sheldrick, 2008)'
_computing_structure_refinement 'SHELXL97 (Sheldrick, 2008)'
_computing_structure_solution 'SHELXS97 (Sheldrick, 2008)'
_diffrn_ambient_temperature 296(2)
_diffrn_measured_fraction_theta_full 0.999
_diffrn_measured_fraction_theta_max 0.999
_diffrn_measurement_device_type 'Bruker SMART 1000 CCD'
_diffrn_measurement_method 'Thin-slice \w'
_diffrn_radiation_monochromator graphite
_diffrn_radiation_source 'fine-focus sealed tube'
_diffrn_radiation_type MoK\a
_diffrn_radiation_wavelength 0.71073
_diffrn_reflns_av_R_equivalents 0.0407
_diffrn_reflns_av_sigmaI/netI 0.0249
_diffrn_reflns_limit_h_max 16
_diffrn_reflns_limit_h_min -16
_diffrn_reflns_limit_k_max 18
_diffrn_reflns_limit_k_min -17
_diffrn_reflns_limit_l_max 8
_diffrn_reflns_limit_l_min -8
_diffrn_reflns_number 10245
_diffrn_reflns_theta_full 27.59
_diffrn_reflns_theta_max 27.59
_diffrn_reflns_theta_min 1.58
_exptl_absorpt_coefficient_mu 0.116
_exptl_absorpt_correction_T_max 0.9771
_exptl_absorpt_correction_T_min 0.9660
_exptl_absorpt_correction_type multi-scan
_exptl_absorpt_process_details '(SADABS; Bruker, 2002)'
_exptl_crystal_colour yellow
_exptl_crystal_density_diffrn 1.442
_exptl_crystal_density_method 'not measured'
_exptl_crystal_description block
_exptl_crystal_F_000 552
_exptl_crystal_size_max 0.30
_exptl_crystal_size_mid 0.30
_exptl_crystal_size_min 0.20
_refine_diff_density_max 0.199
_refine_diff_density_min -0.131
_refine_ls_extinction_coef 0.0036(9)
_refine_ls_extinction_expression Fc^*^=kFc[1+0.001xFc^2^\l^3^/sin(2\q)]^-1/4^
_refine_ls_extinction_method 'SHELXL97 (Sheldrick, 2008)'
_refine_ls_goodness_of_fit_ref 1.031
_refine_ls_hydrogen_treatment constr
_refine_ls_matrix_type full
_refine_ls_number_parameters 118
_refine_ls_number_reflns 1546
_refine_ls_number_restraints 0
_refine_ls_restrained_S_all 1.031
_refine_ls_R_factor_all 0.0761
_refine_ls_R_factor_gt 0.0416
_refine_ls_shift/su_max 0.000
_refine_ls_shift/su_mean 0.000
_refine_ls_structure_factor_coef Fsqd
_refine_ls_weighting_details 'calc w = 1/[\s^2^(Fo^2^)+(0.0497P)^2^+0.2977P] where P=(Fo^2^+2Fc^2^)/3'
_refine_ls_weighting_scheme calc
_refine_ls_wR_factor_gt 0.1016
_refine_ls_wR_factor_ref 0.1206
_reflns_number_gt 968
_reflns_number_total 1546
_reflns_threshold_expression I>2\s(I)
_cod_data_source_file cs2083.cif
_cod_data_source_block I
_cod_database_code 2218957
_cod_database_fobs_code 2218957

loop_
_symmetry_equiv_pos_as_xyz
'x, y, z'
'-x, -y, z+1/2'
'x, -y+1/2, -z'
'-x, y+1/2, -z+1/2'
'-x, -y, -z'
'x, y, -z-1/2'
'-x, y-1/2, z'
'x, -y-1/2, z-1/2'

loop_
_atom_site_type_symbol
_atom_site_label
_atom_site_fract_x
_atom_site_fract_y
_atom_site_fract_z
_atom_site_U_iso_or_equiv
_atom_site_adp_type
_atom_site_calc_flag
_atom_site_refinement_flags
_atom_site_occupancy
O O4 0.68298(15) 0.51128(12) 0.2500 0.0726(6) Uani d S 1
O O3 1.00596(16) 0.52888(14) 0.2500 0.0896(8) Uani d S 1
O O1 0.68240(17) -0.10594(13) 0.2500 0.0887(8) Uani d S 1
O O2 0.52310(17) -0.06963(13) 0.2500 0.1081(10) Uani d S 1
N N3 0.61352(18) -0.04820(14) 0.2500 0.0582(6) Uani d S 1
N N1 0.72021(14) 0.33126(12) 0.2500 0.0422(5) Uani d S 1
H H1 0.6721 0.3730 0.2500 0.051 Uiso calc SR 1
N N2 0.81817(14) 0.35582(13) 0.2500 0.0435(5) Uani d S 1
C C10 0.7757(2) 0.52229(16) 0.2500 0.0489(6) Uani d S 1
C C6 0.69506(16) 0.23623(15) 0.2500 0.0379(5) Uani d S 1
C C8 0.9648(2) 0.45339(18) 0.2500 0.0597(7) Uani d S 1
C C5 0.59053(17) 0.21060(14) 0.2500 0.0436(6) Uani d S 1
H H5 0.5392 0.2563 0.2500 0.052 Uiso calc SR 1
C C2 0.74469(18) 0.07505(15) 0.2500 0.0447(6) Uani d S 1
H H2 0.7957 0.0290 0.2500 0.054 Uiso calc SR 1
C C4 0.56352(18) 0.11723(15) 0.2500 0.0475(6) Uani d S 1
H H4 0.4941 0.0993 0.2500 0.057 Uiso calc SR 1
O O5 0.81917(15) 0.60575(12) 0.2500 0.0768(7) Uani d S 1
C C3 0.64146(18) 0.05094(15) 0.2500 0.0423(5) Uani d S 1
C C1 0.77167(17) 0.16807(15) 0.2500 0.0431(6) Uani d S 1
H H1A 0.8413 0.1853 0.2500 0.052 Uiso calc SR 1
C C9 0.84922(18) 0.44293(16) 0.2500 0.0453(6) Uani d S 1
C C7 1.0288(2) 0.3663(2) 0.2500 0.0906(12) Uani d S 1
H H7A 1.0318 0.3412 0.1158 0.136 Uiso calc PR 0.50
H H7B 0.9980 0.3211 0.3387 0.136 Uiso calc PR 0.50
H H7C 1.0978 0.3806 0.2954 0.136 Uiso calc PR 0.50
C C11 0.7477(3) 0.68338(19) 0.2500 0.0908(11) Uani d S 1
H H11A 0.7153 0.6882 0.1201 0.136 Uiso calc PR 0.50
H H11B 0.7847 0.7401 0.2788 0.136 Uiso calc PR 0.50
H H11C 0.6955 0.6735 0.3511 0.136 Uiso calc PR 0.50

loop_
_atom_site_aniso_label
_atom_site_aniso_U_11
_atom_site_aniso_U_22
_atom_site_aniso_U_33
_atom_site_aniso_U_12
_atom_site_aniso_U_13
_atom_site_aniso_U_23
O4 0.0474(12) 0.0424(10) 0.1281(19) -0.0013(8) 0.000 0.000
O3 0.0517(12) 0.0553(13) 0.162(2) -0.0184(10) 0.000 0.000
O1 0.0783(14) 0.0355(10) 0.152(2) 0.0124(10) 0.000 0.000
O2 0.0591(13) 0.0402(11) 0.225(3) -0.0140(10) 0.000 0.000
N3 0.0587(14) 0.0335(11) 0.0824(16) -0.0003(11) 0.000 0.000
N1 0.0398(10) 0.0318(10) 0.0551(12) -0.0030(8) 0.000 0.000
N2 0.0430(11) 0.0392(10) 0.0482(12) -0.0067(9) 0.000 0.000
C10 0.0524(16) 0.0355(13) 0.0588(16) -0.0074(11) 0.000 0.000
C6 0.0426(12) 0.0333(11) 0.0377(12) -0.0018(10) 0.000 0.000
C8 0.0493(15) 0.0478(15) 0.0821(19) -0.0102(13) 0.000 0.000
C5 0.0417(12) 0.0317(12) 0.0575(14) 0.0039(9) 0.000 0.000
C2 0.0434(13) 0.0358(12) 0.0547(14) 0.0065(10) 0.000 0.000
C4 0.0392(12) 0.0369(12) 0.0664(16) -0.0023(10) 0.000 0.000
O5 0.0622(12) 0.0348(10) 0.1333(19) -0.0092(9) 0.000 0.000
C3 0.0456(13) 0.0283(11) 0.0530(14) 0.0000(10) 0.000 0.000
C1 0.0381(12) 0.0404(13) 0.0507(14) -0.0020(10) 0.000 0.000
C9 0.0460(13) 0.0360(12) 0.0537(14) -0.0081(10) 0.000 0.000
C7 0.0511(17) 0.0568(17) 0.164(4) -0.0011(14) 0.000 0.000
C11 0.088(2) 0.0336(14) 0.150(3) -0.0002(16) 0.000 0.000

loop_
_atom_type_symbol
_atom_type_description
_atom_type_scat_dispersion_real
_atom_type_scat_dispersion_imag
_atom_type_scat_source
C C 0.0033 0.0016 'International Tables Vol C Tables 4.2.6.8 and 6.1.1.4'
H H 0.0000 0.0000 'International Tables Vol C Tables 4.2.6.8 and 6.1.1.4'
N N 0.0061 0.0033 'International Tables Vol C Tables 4.2.6.8 and 6.1.1.4'
O O 0.0106 0.0060 'International Tables Vol C Tables 4.2.6.8 and 6.1.1.4'

loop_
_geom_angle_atom_site_label_1
_geom_angle_atom_site_label_2
_geom_angle_atom_site_label_3
_geom_angle
_geom_angle_publ_flag
O2 N3 O1 122.3(2) y
O2 N3 C3 119.0(2) y
O1 N3 C3 118.7(2) y
N2 N1 C6 118.96(18) ?
N2 N1 H1 120.5 ?
C6 N1 H1 120.5 ?
C9 N2 N1 123.4(2) y
O4 C10 O5 122.7(2) y
O4 C10 C9 122.3(2) y
O5 C10 C9 115.0(2) y
C1 C6 C5 120.1(2) ?
C1 C6 N1 121.24(19) y
C5 C6 N1 118.64(19) y
O3 C8 C7 120.3(2) y
O3 C8 C9 121.9(2) y
C7 C8 C9 117.8(2) y
C4 C5 C6 119.8(2) ?
C4 C5 H5 120.1 ?
C6 C5 H5 120.1 ?
C3 C2 C1 119.2(2) ?
C3 C2 H2 120.4 ?
C1 C2 H2 120.4 ?
C5 C4 C3 118.8(2) ?
C5 C4 H4 120.6 ?
C3 C4 H4 120.6 ?
C10 O5 C11 115.2(2) y
C2 C3 C4 122.1(2) ?
C2 C3 N3 118.8(2) ?
C4 C3 N3 119.1(2) ?
C2 C1 C6 120.0(2) ?
C2 C1 H1A 120.0 ?
C6 C1 H1A 120.0 ?
N2 C9 C10 122.4(2) y
N2 C9 C8 113.5(2) y
C10 C9 C8 124.1(2) y
C8 C7 H7A 109.5 ?
C8 C7 H7B 109.5 ?
H7A C7 H7B 109.5 ?
C8 C7 H7C 109.5 ?
H7A C7 H7C 109.5 ?
H7B C7 H7C 109.5 ?
O5 C11 H11A 109.5 ?
O5 C11 H11B 109.5 ?
H11A C11 H11B 109.5 ?
O5 C11 H11C 109.5 ?
H11A C11 H11C 109.5 ?
H11B C11 H11C 109.5 ?

loop_
_geom_bond_atom_site_label_1
_geom_bond_atom_site_label_2
_geom_bond_distance
_geom_bond_publ_flag
O4 C10 1.204(3) y
O3 C8 1.203(3) y
O1 N3 1.212(3) y
O2 N3 1.204(3) y
N3 C3 1.463(3) y
N1 N2 1.310(2) y
N1 C6 1.397(3) y
N1 H1 0.8600 ?
N2 C9 1.308(3) y
C10 O5 1.318(3) y
C10 C9 1.478(3) y
C6 C1 1.387(3) ?
C6 C5 1.395(3) ?
C8 C7 1.494(4) y
C8 C9 1.496(3) y
C5 C4 1.380(3) ?
C5 H5 0.9300 ?
C2 C3 1.374(3) ?
C2 C1 1.375(3) ?
C2 H2 0.9300 ?
C4 C3 1.381(3) ?
C4 H4 0.9300 ?
O5 C11 1.442(3) y
C1 H1A 0.9300 ?
C7 H7A 0.9600 ?
C7 H7B 0.9600 ?
C7 H7C 0.9600 ?
C11 H11A 0.9600 ?
C11 H11B 0.9600 ?
C11 H11C 0.9600 ?

loop_
_geom_hbond_atom_site_label_D
_geom_hbond_atom_site_label_H
_geom_hbond_atom_site_label_A
_geom_hbond_site_symmetry_D
_geom_hbond_site_symmetry_H
_geom_hbond_site_symmetry_A
_geom_hbond_distance_DH
_geom_hbond_distance_HA
_geom_hbond_distance_DA
_geom_hbond_angle_DHA
_geom_hbond_publ_flag
N1 H1 O4 . . . 0.86 1.98 2.618(3) 130 yes
C2 H2 O3 . . 4_745 0.93 2.55 3.279(3) 135 yes
C11 H11B O1 . . 1_565 0.96 2.57 3.128(3) 117 yes
N1 H1 O2 . . 4_655 0.86 2.64 3.439(3) 154 yes
C5 H5 O2 . . 4_655 0.93 2.62 3.467(4) 153 yes
C4 H4 O4 4_655 4_655 . 0.93 2.61 3.518(3) 167 yes

loop_
_geom_torsion_atom_site_label_1
_geom_torsion_atom_site_label_2
_geom_torsion_atom_site_label_3
_geom_torsion_atom_site_label_4
_geom_torsion
C6 N1 N2 C9 180.0
N2 N1 C6 C1 0.0
N2 N1 C6 C5 180.0
C1 C6 C5 C4 0.0
N1 C6 C5 C4 180.0
C6 C5 C4 C3 0.0
O4 C10 O5 C11 0.0
C9 C10 O5 C11 180.0
C1 C2 C3 C4 0.0
C1 C2 C3 N3 180.0
C5 C4 C3 C2 0.0
C5 C4 C3 N3 180.0
O2 N3 C3 C2 180.0
O1 N3 C3 C2 0.0
O2 N3 C3 C4 0.0
O1 N3 C3 C4 180.0
C3 C2 C1 C6 0.0
C5 C6 C1 C2 0.0
N1 C6 C1 C2 180.0
N1 N2 C9 C10 0.0
N1 N2 C9 C8 180.0
O4 C10 C9 N2 0.0
O5 C10 C9 N2 180.0
O4 C10 C9 C8 180.0
O5 C10 C9 C8 0.0
O3 C8 C9 N2 180.0
C7 C8 C9 N2 0.0
O3 C8 C9 C10 0.0
C7 C8 C9 C10 180.0
